data_4507706
loop_
_publ_author_name
'Cherukuvada, Suryanarayan'
'Nangia, Ashwini'

_publ_section_title
;
 Salts and Ionic Liquid of The Antituberculosis DrugS,S-Ethambutol
;
_journal_issue 4
_journal_name_full 'Crystal Growth &amp; Design'
_journal_page_first 1752
_journal_paper_doi 10.1021/cg400071d
_journal_volume 13
_journal_year 2013
_chemical_absolute_configuration rm
_chemical_formula_sum 'C10 H24 N2 O2'
_chemical_formula_weight 204.31
_space_group_IT_number 4
_symmetry_cell_setting monoclinic
_symmetry_space_group_name_Hall 'P 2yb'
_symmetry_space_group_name_H-M 'P 1 21 1'
_atom_sites_solution_hydrogens geom
_atom_sites_solution_primary direct
_atom_sites_solution_secondary difmap
_audit_creation_method SHELXL-97
_cell_angle_alpha 90.00
_cell_angle_beta 95.633(4)
_cell_angle_gamma 90.00
_cell_formula_units_Z 2
_cell_length_a 7.1428(3)
_cell_length_b 8.4149(3)
_cell_length_c 10.1973(4)
_cell_measurement_reflns_used 3352
_cell_measurement_temperature 298(2)
_cell_measurement_theta_max 71.9715
_cell_measurement_theta_min 5.2521
_cell_volume 609.96(4)
_computing_cell_refinement
;
 CrysAlisPro, Oxford Diffraction Ltd.,
 Version 1.171.33.55 (release 05-01-2010 CrysAlis171 .NET)
 (compiled Jan 5 2010,16:28:46)
;
_computing_data_collection
;
 CrysAlisPro, Oxford Diffraction Ltd.,
 Version 1.171.33.55 (release 05-01-2010 CrysAlis171 .NET)
 (compiled Jan 5 2010,16:28:46)
;
_computing_data_reduction
;
 CrysAlisPro, Oxford Diffraction Ltd.,
 Version 1.171.33.55 (release 05-01-2010 CrysAlis171 .NET)
 (compiled Jan 5 2010,16:28:46)
;
_computing_molecular_graphics
;
 OLEX2: a complete structure solution, refinement and analysis program.
 Dolomanov et al., J. Appl. Cryst. (2009). 42, 339-341
;
_computing_publication_material
;
 OLEX2: a complete structure solution, refinement and analysis program.
 Dolomanov et al., J. Appl. Cryst. (2009). 42, 339-341
;
_computing_structure_refinement 'SHELXL-97 (Sheldrick, 1997)'
_computing_structure_solution 'SHELXS-97 (Sheldrick, 1990)/Bruker'
_diffrn_ambient_temperature 298(2)
_diffrn_detector_area_resol_mean 16.3291
_diffrn_measured_fraction_theta_full 0.993
_diffrn_measured_fraction_theta_max 0.993
_diffrn_measurement_details
;
 1 omega -52.00 -21.00 1.0000 70.0000
 omega____ theta____ kappa____ phi______ frames
 - -42.5000 -63.0000 120.0000 31
 2 omega -115.00 -86.00 1.0000 70.0000
 omega____ theta____ kappa____ phi______ frames
 - -42.5000 179.0000 -180.0000 29
 3 omega -109.00 -69.00 1.0000 70.0000
 omega____ theta____ kappa____ phi______ frames
 - -42.5000 -63.0000 120.0000 40
 4 omega -60.00 -33.00 1.0000 70.0000
 omega____ theta____ kappa____ phi______ frames
 - -42.5000 -63.0000 90.0000 27
 5 omega -109.00 -69.00 1.0000 70.0000
 omega____ theta____ kappa____ phi______ frames
 - -42.5000 -63.0000 90.0000 40
 6 omega -10.00 26.00 1.0000 70.0000
 omega____ theta____ kappa____ phi______ frames
 - -42.5000 57.0000 60.0000 36
 7 omega -47.00 12.00 1.0000 70.0000
 omega____ theta____ kappa____ phi______ frames
 - -42.5000 37.0000 150.0000 59
 8 omega -114.00 -46.00 1.0000 70.0000
 omega____ theta____ kappa____ phi______ frames
 - -42.5000 179.0000 150.0000 68
 9 omega -46.00 -21.00 1.0000 70.0000
 omega____ theta____ kappa____ phi______ frames
 - -42.5000 -57.0000 150.0000 25
 10 omega -104.00 -74.00 1.0000 70.0000
 omega____ theta____ kappa____ phi______ frames
 - -42.5000 -57.0000 150.0000 30
 11 omega -4.00 22.00 1.0000 70.0000
 omega____ theta____ kappa____ phi______ frames
 - 55.1592 -99.0000 -30.0000 26
 12 omega -9.00 77.00 1.0000 70.0000
 omega____ theta____ kappa____ phi______ frames
 - 55.1592 -57.0000 -30.0000 86
 13 omega 54.00 90.00 1.0000 70.0000
 omega____ theta____ kappa____ phi______ frames
 - 55.1592 -99.0000 -30.0000 36
 14 omega 48.00 74.00 1.0000 15.0000
 omega____ theta____ kappa____ phi______ frames
 - 110.3184 -127.0000 84.0000 26
 15 omega 86.00 128.00 1.0000 15.0000
 omega____ theta____ kappa____ phi______ frames
 - 110.3184 77.0000 30.0000 42
 16 omega 40.00 88.00 1.0000 15.0000
 omega____ theta____ kappa____ phi______ frames
 - 110.3184 -25.0000 -30.0000 48
 17 omega 39.00 72.00 1.0000 15.0000
 omega____ theta____ kappa____ phi______ frames
 - 110.3184 -37.0000 -120.0000 33
 18 omega 117.00 147.00 1.0000 15.0000
 omega____ theta____ kappa____ phi______ frames
 - 110.3184 179.0000 -30.0000 30
 19 omega 128.00 175.00 1.0000 15.0000
 omega____ theta____ kappa____ phi______ frames
 - 110.3184 111.0000 -60.0000 47
 20 omega 42.00 91.00 1.0000 15.0000
 omega____ theta____ kappa____ phi______ frames
 - 110.3184 -37.0000 150.0000 49
 21 omega 153.00 178.00 1.0000 15.0000
 omega____ theta____ kappa____ phi______ frames
 - 110.3184 0.0000 -180.0000 25
 22 omega 44.00 94.00 1.0000 15.0000
 omega____ theta____ kappa____ phi______ frames
 - 110.3184 -25.0000 30.0000 50
 23 omega 40.00 142.00 1.0000 15.0000
 omega____ theta____ kappa____ phi______ frames
 - 110.3184 0.0000 -180.0000 102
 24 omega 51.00 90.00 1.0000 15.0000
 omega____ theta____ kappa____ phi______ frames
 - 110.3184 -77.0000 -60.0000 39
 25 omega 66.00 93.00 1.0000 15.0000
 omega____ theta____ kappa____ phi______ frames
 - 110.3184 -111.0000 150.0000 27
 26 omega 57.00 82.00 1.0000 15.0000
 omega____ theta____ kappa____ phi______ frames
 - 110.3184 -37.0000 0.0000 25
 27 omega 39.00 91.00 1.0000 15.0000
 omega____ theta____ kappa____ phi______ frames
 - 110.3184 -25.0000 90.0000 52
 28 omega 140.00 174.00 1.0000 15.0000
 omega____ theta____ kappa____ phi______ frames
 - 110.3184 77.0000 30.0000 34
 29 omega 42.00 101.00 1.0000 15.0000
 omega____ theta____ kappa____ phi______ frames
 - 110.3184 -103.0000 -84.0000 59
 30 omega 92.00 122.00 1.0000 15.0000
 omega____ theta____ kappa____ phi______ frames
 - 110.3184 -127.0000 84.0000 30
 31 omega 40.00 93.00 1.0000 15.0000
 omega____ theta____ kappa____ phi______ frames
 - 110.3184 -25.0000 -90.0000 53
 32 omega 40.00 134.00 1.0000 15.0000
 omega____ theta____ kappa____ phi______ frames
 - 110.3184 -77.0000 0.0000 94
;
_diffrn_measurement_device_type 'Xcalibur, Eos, Gemini'
_diffrn_measurement_method '\w scans'
_diffrn_orient_matrix_UB_11 -0.0671606
_diffrn_orient_matrix_UB_12 0.0973959
_diffrn_orient_matrix_UB_13 -0.1236637
_diffrn_orient_matrix_UB_21 0.0365644
_diffrn_orient_matrix_UB_22 0.1549354
_diffrn_orient_matrix_UB_23 0.0793385
_diffrn_orient_matrix_UB_31 0.2024812
_diffrn_orient_matrix_UB_32 0.0044989
_diffrn_orient_matrix_UB_33 -0.0391301
_diffrn_radiation_monochromator graphite
_diffrn_radiation_source 'fine-focus sealed tube'
_diffrn_radiation_type 'Cu K\a'
_diffrn_radiation_wavelength 1.5418
_diffrn_reflns_av_R_equivalents 0.0154
_diffrn_reflns_av_sigmaI/netI 0.0125
_diffrn_reflns_limit_h_max 8
_diffrn_reflns_limit_h_min -5
_diffrn_reflns_limit_k_max 10
_diffrn_reflns_limit_k_min -10
_diffrn_reflns_limit_l_max 11
_diffrn_reflns_limit_l_min -12
_diffrn_reflns_number 3541
_diffrn_reflns_theta_full 68.23
_diffrn_reflns_theta_max 68.23
_diffrn_reflns_theta_min 6.23
_exptl_absorpt_coefficient_mu 0.613
_exptl_absorpt_correction_T_max 1.0
_exptl_absorpt_correction_T_min 0.73504
_exptl_absorpt_correction_type multi-scan
_exptl_absorpt_process_details
;
 CrysAlisPro, Oxford Diffraction Ltd.,
 Version 1.171.33.55 (release 05-01-2010 CrysAlis171 .NET)
 (compiled Jan 5 2010,16:28:46)
 Empirical absorption correction using spherical harmonics,
 implemented in SCALE3 ABSPACK scaling algorithm.
;
_exptl_crystal_density_diffrn 1.112
_exptl_crystal_density_method 'not measured'
_exptl_crystal_description plate
_exptl_crystal_F_000 228
_exptl_crystal_size_max 0.32
_exptl_crystal_size_mid 0.28
_exptl_crystal_size_min 0.12
_refine_diff_density_max 0.224
_refine_diff_density_min -0.203
_refine_diff_density_rms 0.048
_refine_ls_abs_structure_details 'Flack H D (1983), Acta Cryst. A39, 876-881'
_refine_ls_abs_structure_Flack -0.4(3)
_refine_ls_extinction_method none
_refine_ls_goodness_of_fit_ref 1.075
_refine_ls_hydrogen_treatment mixed
_refine_ls_matrix_type full
_refine_ls_number_parameters 145
_refine_ls_number_reflns 2201
_refine_ls_number_restraints 1
_refine_ls_restrained_S_all 1.075
_refine_ls_R_factor_all 0.0526
_refine_ls_R_factor_gt 0.0506
_refine_ls_shift/su_max 0.001
_refine_ls_shift/su_mean 0.000
_refine_ls_structure_factor_coef Fsqd
_refine_ls_weighting_details
;
calc w=1/[\s^2^(Fo^2^)+(0.1243P)^2^+0.0281P] where P=(Fo^2^+2Fc^2^)/3
;
_refine_ls_weighting_scheme calc
_refine_ls_wR_factor_gt 0.1438
_refine_ls_wR_factor_ref 0.1471
_reflns_number_gt 2157
_reflns_number_total 2201
_reflns_threshold_expression >2sigma(I)
_cod_data_source_file cg400071d_si_004.cif
_cod_data_source_block S,S-Ethambutol
_cod_depositor_comments
;
The following automatic conversions were performed:

'_symmetry_cell_setting' value 'Monoclinic' changed to 'monoclinic'
according to /home/saulius/struct/CIF-dictionaries/cif_core.dic
dictionary named 'cif_core.dic' version 2.4.2 from 2011-04-26.

Automatic conversion script
Id: cif_fix_values 1891 2012-01-12 08:04:46Z andrius 
;
_cod_database_code 4507706

loop_
_symmetry_equiv_pos_as_xyz
'x, y, z'
'-x, y+1/2, -z'

loop_
_atom_site_label
_atom_site_type_symbol
_atom_site_fract_x
_atom_site_fract_y
_atom_site_fract_z
_atom_site_U_iso_or_equiv
_atom_site_adp_type
_atom_site_occupancy
_atom_site_symmetry_multiplicity
_atom_site_calc_flag
_atom_site_refinement_flags
C1 C 0.4997(4) 0.3614(5) 0.9338(3) 0.0888(11) Uani 1 1 d .
H1B H 0.3837 0.4063 0.9567 0.133 Uiso 1 1 calc R
H1C H 0.5882 0.3565 1.0109 0.133 Uiso 1 1 calc R
H1A H 0.4771 0.2563 0.8994 0.133 Uiso 1 1 calc R
C2 C 0.5787(3) 0.4643(3) 0.8306(2) 0.0513(5) Uani 1 1 d .
H2A H 0.6984 0.4203 0.8112 0.062 Uiso 1 1 calc R
H2B H 0.6023 0.5697 0.8669 0.062 Uiso 1 1 calc R
C3 C 0.4505(2) 0.4789(2) 0.70191(18) 0.0368(4) Uani 1 1 d .
H3 H 0.4056 0.3730 0.6740 0.044 Uiso 1 1 calc R
C4 C 0.6985(2) 0.4478(2) 0.55251(18) 0.0374(4) Uani 1 1 d .
H4A H 0.6500 0.3409 0.5380 0.045 Uiso 1 1 calc R
H4B H 0.8033 0.4430 0.6205 0.045 Uiso 1 1 calc R
C5 C 0.2833(2) 0.5831(3) 0.72218(18) 0.0426(4) Uani 1 1 d .
H5A H 0.2131 0.5369 0.7895 0.051 Uiso 1 1 calc R
H5B H 0.3269 0.6873 0.7523 0.051 Uiso 1 1 calc R
C6 C 0.7664(2) 0.5104(2) 0.42636(19) 0.0389(4) Uani 1 1 d .
H6A H 0.6662 0.5027 0.3552 0.047 Uiso 1 1 calc R
H6B H 0.8014 0.6214 0.4373 0.047 Uiso 1 1 calc R
C7 C 0.9873(2) 0.4456(2) 0.26100(16) 0.0352(4) Uani 1 1 d .
H7 H 0.8807 0.4162 0.1977 0.042 Uiso 1 1 calc R
C8 C 1.0383(3) 0.6181(2) 0.23185(19) 0.0455(5) Uani 1 1 d .
H8A H 0.9496 0.6885 0.2688 0.055 Uiso 1 1 calc R
H8B H 1.1625 0.6412 0.2749 0.055 Uiso 1 1 calc R
C9 C 1.0367(4) 0.6514(4) 0.0860(3) 0.0692(7) Uani 1 1 d .
H9A H 0.9220 0.6118 0.0406 0.104 Uiso 1 1 calc R
H9B H 1.1420 0.5996 0.0527 0.104 Uiso 1 1 calc R
H9C H 1.0450 0.7639 0.0721 0.104 Uiso 1 1 calc R
C10 C 1.1471(2) 0.3315(2) 0.24058(18) 0.0403(4) Uani 1 1 d .
H10A H 1.1042 0.2230 0.2491 0.048 Uiso 1 1 calc R
H10B H 1.1847 0.3449 0.1524 0.048 Uiso 1 1 calc R
H1 H 0.471(3) 0.566(2) 0.534(2) 0.029(5) Uiso 1 1 d .
H2 H 1.016(3) 0.444(3) 0.449(2) 0.037(5) Uiso 1 1 d .
H1D H 0.124(5) 0.711(5) 0.592(3) 0.087(11) Uiso 1 1 d .
H2C H 1.354(4) 0.265(4) 0.355(3) 0.057(7) Uiso 1 1 d .
N1 N 0.5504(2) 0.55002(17) 0.59680(15) 0.0347(4) Uani 1 1 d .
N2 N 0.92960(19) 0.41721(18) 0.39379(14) 0.0334(4) Uani 1 1 d .
O1 O 0.16442(18) 0.59876(17) 0.60345(13) 0.0445(4) Uani 1 1 d .
O2 O 1.30276(19) 0.36004(19) 0.33408(17) 0.0517(4) Uani 1 1 d .

loop_
_atom_site_aniso_label
_atom_site_aniso_U_11
_atom_site_aniso_U_22
_atom_site_aniso_U_33
_atom_site_aniso_U_23
_atom_site_aniso_U_13
_atom_site_aniso_U_12
C1 0.0751(16) 0.127(3) 0.0668(17) 0.0481(19) 0.0214(14) 0.0137(19)
C2 0.0397(10) 0.0695(14) 0.0455(11) 0.0113(9) 0.0085(8) 0.0098(9)
C3 0.0345(8) 0.0373(8) 0.0398(9) -0.0002(7) 0.0099(7) 0.0014(6)
C4 0.0341(8) 0.0403(9) 0.0394(8) 0.0027(7) 0.0111(6) 0.0057(7)
C5 0.0359(9) 0.0528(10) 0.0404(9) -0.0048(8) 0.0097(7) 0.0070(7)
C6 0.0349(8) 0.0438(9) 0.0388(9) 0.0030(7) 0.0078(7) 0.0063(7)
C7 0.0347(8) 0.0393(9) 0.0320(8) -0.0026(7) 0.0056(6) -0.0042(6)
C8 0.0500(10) 0.0407(10) 0.0467(10) 0.0039(8) 0.0097(8) -0.0031(8)
C9 0.0839(16) 0.0684(16) 0.0553(13) 0.0168(11) 0.0065(12) -0.0173(14)
C10 0.0393(9) 0.0421(9) 0.0414(9) -0.0065(7) 0.0132(7) -0.0027(7)
N1 0.0307(7) 0.0371(8) 0.0370(7) 0.0020(6) 0.0070(6) 0.0049(5)
N2 0.0280(7) 0.0401(8) 0.0326(7) -0.0002(6) 0.0057(5) 0.0008(5)
O1 0.0352(6) 0.0467(7) 0.0504(7) -0.0096(6) -0.0013(5) 0.0059(5)
O2 0.0359(7) 0.0474(8) 0.0710(10) -0.0066(7) 0.0017(6) 0.0024(6)

loop_
_atom_type_symbol
_atom_type_description
_atom_type_scat_dispersion_real
_atom_type_scat_dispersion_imag
_atom_type_scat_source
H H 0.0000 0.0000 'International Tables Vol C Tables 4.2.6.8 and 6.1.1.4'
O O 0.0492 0.0322 'International Tables Vol C Tables 4.2.6.8 and 6.1.1.4'
C C 0.0181 0.0091 'International Tables Vol C Tables 4.2.6.8 and 6.1.1.4'
N N 0.0311 0.0180 'International Tables Vol C Tables 4.2.6.8 and 6.1.1.4'

loop_
_geom_angle_atom_site_label_1
_geom_angle_atom_site_label_2
_geom_angle_atom_site_label_3
_geom_angle
C1 C2 C3 114.2(2)
C4 N1 C3 113.63(13)
C5 C3 C2 110.09(15)
C6 N2 C7 114.88(14)
C9 C8 C7 112.78(18)
C10 C7 C8 112.03(14)
N1 C3 C2 111.45(14)
N1 C3 C5 108.01(14)
N1 C4 C6 110.97(14)
N2 C6 C4 109.48(14)
N2 C7 C8 115.16(14)
N2 C7 C10 107.74(14)
O1 C5 C3 110.64(14)
O2 C10 C7 110.62(14)

loop_
_geom_bond_atom_site_label_1
_geom_bond_atom_site_label_2
_geom_bond_distance
C1 C2 1.514(3)
C2 C3 1.530(3)
C3 C5 1.512(2)
C3 N1 1.472(2)
C4 C6 1.513(2)
C4 N1 1.469(2)
C5 O1 1.415(2)
C6 N2 1.470(2)
C7 C8 1.533(3)
C7 C10 1.521(2)
C7 N2 1.4730(19)
C8 C9 1.513(3)
C10 O2 1.413(2)
